data_7134364
loop_
_publ_author_name
'Chen, Xu-Yong'
'Fei, Guiqiang'
'Bai, Xiang-Tian'
'Qi, Simeng'
'Cao, Xiao-Jie'
'Gao, Yi-Da'
'Luo, Xin'
'Cao, Li-Hui'

_publ_section_title
;
 Anthraquinone substituents modulate ionic hydrogen-bonded organic
 frameworks to achieve high ionic conductivity for alkali metal ions
;
_journal_issue 35
_journal_name_full 'Chemical Communications'
_journal_page_first 6538
_journal_page_last 6541
_journal_paper_doi 10.1039/D5CC00747J
_journal_volume 61
_journal_year 2025
_chemical_formula_moiety 'C14 H6 O8 S2, 2(C H9 N6)'
_chemical_formula_sum 'C16 H24 N12 O8 S2'
_chemical_formula_weight 576.59
_space_group_crystal_system orthorhombic
_space_group_IT_number 61
_space_group_name_Hall '-P 2ac 2ab'
_space_group_name_H-M_alt 'P b c a'
_atom_sites_solution_hydrogens mixed
_atom_sites_solution_primary dual
_atom_sites_solution_secondary difmap
_audit_creation_date 2025-03-21
_audit_creation_method
;
Olex2 1.5
(compiled 2025.03.04 svn.red2d20d0 for OlexSys, GUI svn.r7188)
;
_audit_update_record
;
2025-03-27 deposited with the CCDC.	2025-03-28 downloaded from the CCDC.
;
_cell_angle_alpha 90
_cell_angle_beta 90
_cell_angle_gamma 90
_cell_formula_units_Z 4
_cell_length_a 6.88320(10)
_cell_length_b 14.6525(2)
_cell_length_c 23.2897(4)
_cell_measurement_reflns_used 5105
_cell_measurement_temperature 212.99(10)
_cell_measurement_theta_max 76.1620
_cell_measurement_theta_min 6.0150
_cell_volume 2348.91(6)
_computing_cell_refinement 'CrysAlisPro 1.171.42.49 (Rigaku OD, 2022)'
_computing_data_collection 'CrysAlisPro 1.171.42.49 (Rigaku OD, 2022)'
_computing_data_reduction 'CrysAlisPro 1.171.42.49 (Rigaku OD, 2022)'
_computing_molecular_graphics 'Olex2 1.5 (Dolomanov et al., 2009)'
_computing_publication_material 'Olex2 1.5 (Dolomanov et al., 2009)'
_computing_structure_refinement 'SHELXL 2019/3 (Sheldrick, 2015)'
_computing_structure_solution 'SHELXT 2014/5 (Sheldrick, 2014)'
_diffrn_ambient_environment N~2~
_diffrn_ambient_temperature 212.99(10)
_diffrn_detector 'Hybrid Pixel Array Detector'
_diffrn_detector_area_resol_mean 10.0000
_diffrn_detector_type HyPix
_diffrn_measured_fraction_theta_full 0.993
_diffrn_measured_fraction_theta_max 0.941
_diffrn_measurement_details
;
List of Runs (angles in degrees, time in seconds):

  # Type    Start    End  Width  t~exp~   \w     \q     \k     \f   Frames
#--------------------------------------------------------------------------
  1  \w    -22.00  27.00   1.00    0.10    --   48.67 -19.00 150.00   49
  2  \w     39.00 110.00   1.00    0.10    --  106.65-122.00 161.00   71
  3  \w    -14.00  25.00   1.00    0.10    --   48.67 -17.00-127.00   39
  4  \w     60.00 103.00   1.00    0.10    --  106.65 -77.00-180.00   43
  5  \w    104.00 167.00   1.00    0.10    --  106.65 111.00 157.00   63
  6  \w     95.00 175.00   1.00    0.10    --  106.65  19.00  90.00   80
  7  \w   -160.00-101.00   1.00    0.10    --  -91.75 -17.00-127.00   59
  8  \w    -80.00 -54.00   1.00    0.10    --  -91.75 111.00 157.00   26
  9  \w    -27.00  26.00   1.00    0.10    --  -48.67  19.00 120.00   53
;
_diffrn_measurement_device 'four-circle diffractometer'
_diffrn_measurement_device_type 'XtaLAB Synergy, Dualflex, HyPix'
_diffrn_measurement_method '\w scans'
_diffrn_orient_matrix_type 'CrysAlisPro convention (1999,Acta A55,543-557)'
_diffrn_orient_matrix_UB_11 0.0365804000
_diffrn_orient_matrix_UB_12 -0.0970665000
_diffrn_orient_matrix_UB_13 -0.0228393000
_diffrn_orient_matrix_UB_21 -0.0338122000
_diffrn_orient_matrix_UB_22 -0.0389073000
_diffrn_orient_matrix_UB_23 0.0606371000
_diffrn_orient_matrix_UB_31 -0.2183551000
_diffrn_orient_matrix_UB_32 -0.0103297000
_diffrn_orient_matrix_UB_33 -0.0132703000
_diffrn_radiation_monochromator mirror
_diffrn_radiation_probe x-ray
_diffrn_radiation_type 'Cu K\a'
_diffrn_radiation_wavelength 1.54184
_diffrn_reflns_av_R_equivalents 0.0373
_diffrn_reflns_av_unetI/netI 0.0363
_diffrn_reflns_Laue_measured_fraction_full 0.993
_diffrn_reflns_Laue_measured_fraction_max 0.941
_diffrn_reflns_limit_h_max 4
_diffrn_reflns_limit_h_min -8
_diffrn_reflns_limit_k_max 18
_diffrn_reflns_limit_k_min -18
_diffrn_reflns_limit_l_max 27
_diffrn_reflns_limit_l_min -28
_diffrn_reflns_number 7211
_diffrn_reflns_point_group_measured_fraction_full 0.993
_diffrn_reflns_point_group_measured_fraction_max 0.941
_diffrn_reflns_theta_full 67.684
_diffrn_reflns_theta_max 76.458
_diffrn_reflns_theta_min 6.040
_diffrn_source 'micro-focus sealed X-ray tube'
_diffrn_source_target Mo
_diffrn_source_type 'PhotonJet (Cu) X-ray Source'
_exptl_absorpt_coefficient_mu 2.708
_exptl_absorpt_correction_T_max 1.00000
_exptl_absorpt_correction_T_min 0.88114
_exptl_absorpt_correction_type multi-scan
_exptl_absorpt_process_details
;
CrysAlisPro 1.171.42.49 (Rigaku Oxford Diffraction, 2022)
Empirical absorption correction using spherical harmonics,
implemented in SCALE3 ABSPACK scaling algorithm.
;
_exptl_crystal_colour yellow
_exptl_crystal_colour_primary yellow
_exptl_crystal_density_diffrn 1.630
_exptl_crystal_density_method 'not measured'
_exptl_crystal_description block
_exptl_crystal_F_000 1200
_exptl_crystal_size_max 0.2
_exptl_crystal_size_mid 0.15
_exptl_crystal_size_min 0.15
_refine_diff_density_max 0.349
_refine_diff_density_min -0.384
_refine_diff_density_rms 0.075
_refine_ls_extinction_coef 0.0059(4)
_refine_ls_extinction_expression Fc^*^=kFc[1+0.001xFc^2^\l^3^/sin(2\q)]^-1/4^
_refine_ls_extinction_method 'SHELXL-2019/2 (Sheldrick 2019)'
_refine_ls_goodness_of_fit_ref 1.060
_refine_ls_hydrogen_treatment mixed
_refine_ls_matrix_type full
_refine_ls_number_parameters 197
_refine_ls_number_reflns 2327
_refine_ls_number_restraints 0
_refine_ls_restrained_S_all 1.060
_refine_ls_R_factor_all 0.0421
_refine_ls_R_factor_gt 0.0392
_refine_ls_shift/su_max 0.001
_refine_ls_shift/su_mean 0.000
_refine_ls_structure_factor_coef Fsqd
_refine_ls_weighting_details 'w=1/[\s^2^(Fo^2^)+(0.0712P)^2^+0.8292P] where P=(Fo^2^+2Fc^2^)/3'
_refine_ls_weighting_scheme calc
_refine_ls_wR_factor_gt 0.1094
_refine_ls_wR_factor_ref 0.1127
_reflns_Friedel_coverage 0.000
_reflns_number_gt 2122
_reflns_number_total 2327
_reflns_threshold_expression 'I > 2\s(I)'
_cod_data_source_file d5cc00747j2.cif
_cod_data_source_block cxy_5
_cod_depositor_comments 'Adding full bibliography for 7134363--7134364.cif.'
_cod_database_code 7134364
_shelx_shelxl_version_number 2019/3
_chemical_oxdiff_formula CHOS
_shelx_space_group_comment
;
The symmetry employed for this shelxl refinement is uniquely defined
by the following loop, which should always be used as a source of
symmetry information in preference to the above space-group names.
They are only intended as comments.
;
_shelx_estimated_absorpt_t_max 0.687
_shelx_estimated_absorpt_t_min 0.613
_olex2_refinement_description
;
1.a Aromatic/amide H refined with riding coordinates:
 C4(H4), C7(H7), C6(H6), N1(H1), N5(H5), N3(H3)
;
_olex2_submission_special_instructions 'No special instructions were received'
_oxdiff_exptl_absorpt_empirical_details
;
Empirical correction (ABSPACK) includes:
- Absorption correction using spherical harmonics
- Frame scaling
;
_oxdiff_exptl_absorpt_empirical_full_max 1.231
_oxdiff_exptl_absorpt_empirical_full_min 0.867

loop_
_space_group_symop_operation_xyz
'x, y, z'
'-x+1/2, -y, z+1/2'
'-x, y+1/2, -z+1/2'
'x+1/2, -y+1/2, -z'
'-x, -y, -z'
'x-1/2, y, -z-1/2'
'x, -y-1/2, z-1/2'
'-x-1/2, y-1/2, z'

loop_
_atom_site_label
_atom_site_type_symbol
_atom_site_fract_x
_atom_site_fract_y
_atom_site_fract_z
_atom_site_U_iso_or_equiv
_atom_site_adp_type
_atom_site_occupancy
_atom_site_site_symmetry_order
_atom_site_calc_flag
_atom_site_refinement_flags_posn
_atom_site_refinement_flags_adp
_atom_site_refinement_flags_occupancy
_atom_site_disorder_assembly
_atom_site_disorder_group
S1 S 0.73081(6) 0.19840(3) 0.61925(2) 0.02127(18) Uani 1 1 d . . . . .
O3 O 0.5398(2) 0.17837(9) 0.64205(6) 0.0370(4) Uani 1 1 d . . . . .
O1 O 0.78445(19) 0.53816(9) 0.42508(6) 0.0307(3) Uani 1 1 d . . . . .
O4 O 0.8155(2) 0.12448(8) 0.58653(6) 0.0355(4) Uani 1 1 d . . . . .
O2 O 0.8619(2) 0.23169(9) 0.66351(6) 0.0378(4) Uani 1 1 d . . . . .
C3 C 0.5203(2) 0.42027(10) 0.53643(6) 0.0191(3) Uani 1 1 d . . . . .
C4 C 0.5342(2) 0.34350(11) 0.57198(7) 0.0210(3) Uani 1 1 d . . . . .
H4 H 0.430781 0.327554 0.596365 0.025 Uiso 1 1 calc R U . . .
C2 C 0.6718(2) 0.44192(11) 0.49904(7) 0.0199(4) Uani 1 1 d . . . . .
C5 C 0.7020(3) 0.29124(11) 0.57082(7) 0.0202(4) Uani 1 1 d . . . . .
C1 C 0.6572(2) 0.52182(11) 0.46007(7) 0.0206(4) Uani 1 1 d . . . . .
C7 C 0.8386(3) 0.38781(12) 0.49773(7) 0.0249(4) Uani 1 1 d . . . . .
H7 H 0.940083 0.402060 0.472267 0.030 Uiso 1 1 calc R U . . .
C6 C 0.8549(3) 0.31299(11) 0.53396(7) 0.0252(4) Uani 1 1 d . . . . .
H6 H 0.968206 0.277206 0.533651 0.030 Uiso 1 1 calc R U . . .
N1 N 0.8424(2) 0.50512(10) 0.70747(7) 0.0295(4) Uani 1 1 d . . . . .
H1 H 0.862547 0.563601 0.709981 0.035 Uiso 1 1 calc R U . . .
N5 N 0.8207(2) 0.49313(10) 0.80575(7) 0.0291(4) Uani 1 1 d . . . . .
H5 H 0.819701 0.460077 0.836781 0.035 Uiso 1 1 calc R U . . .
N6 N 0.8285(3) 0.58898(11) 0.80881(8) 0.0329(4) Uani 1 1 d . . . . .
N2 N 0.8378(3) 0.46095(11) 0.65377(7) 0.0312(4) Uani 1 1 d . . . . .
N3 N 0.7834(2) 0.36572(10) 0.74950(7) 0.0283(4) Uani 1 1 d . . . . .
H3 H 0.774637 0.339483 0.716091 0.034 Uiso 1 1 calc R U . . .
N4 N 0.7645(3) 0.31531(12) 0.80086(7) 0.0313(4) Uani 1 1 d . . . . .
C8 C 0.8150(2) 0.45459(11) 0.75424(8) 0.0222(4) Uani 1 1 d . . . . .
H4A H 0.656(4) 0.2882(17) 0.8019(10) 0.036(6) Uiso 1 1 d . . . . .
H2A H 0.961(5) 0.4650(19) 0.6366(13) 0.058(8) Uiso 1 1 d . . . . .
H4B H 0.861(4) 0.277(2) 0.8015(11) 0.047(7) Uiso 1 1 d . . . . .
H6A H 0.932(4) 0.6015(19) 0.8297(12) 0.051(7) Uiso 1 1 d . . . . .
H6B H 0.724(4) 0.6086(17) 0.8275(10) 0.031(6) Uiso 1 1 d . . . . .
H2B H 0.756(4) 0.498(2) 0.6326(12) 0.053(8) Uiso 1 1 d . . . . .

loop_
_atom_site_aniso_label
_atom_site_aniso_U_11
_atom_site_aniso_U_22
_atom_site_aniso_U_33
_atom_site_aniso_U_23
_atom_site_aniso_U_13
_atom_site_aniso_U_12
S1 0.0269(3) 0.0161(3) 0.0209(3) 0.00257(14) 0.00193(14) 0.00402(14)
O3 0.0330(8) 0.0304(7) 0.0477(8) 0.0158(6) 0.0132(6) 0.0061(6)
O1 0.0281(7) 0.0360(7) 0.0280(7) 0.0128(5) 0.0097(5) 0.0078(5)
O4 0.0528(9) 0.0189(6) 0.0347(7) 0.0006(5) 0.0141(6) 0.0083(6)
O2 0.0519(9) 0.0284(7) 0.0332(7) 0.0035(5) -0.0174(6) 0.0044(6)
C3 0.0216(8) 0.0194(7) 0.0162(7) -0.0002(6) -0.0016(6) 0.0008(6)
C4 0.0234(8) 0.0203(7) 0.0192(7) 0.0010(6) 0.0003(6) 0.0001(6)
C2 0.0236(8) 0.0194(8) 0.0166(7) 0.0003(6) -0.0004(6) 0.0009(6)
C5 0.0266(8) 0.0175(7) 0.0166(7) 0.0000(6) -0.0026(6) 0.0005(6)
C1 0.0215(8) 0.0227(8) 0.0175(8) 0.0016(6) 0.0000(6) 0.0005(6)
C7 0.0254(9) 0.0256(8) 0.0236(8) 0.0031(6) 0.0049(7) 0.0037(7)
C6 0.0265(9) 0.0240(8) 0.0250(8) 0.0027(7) 0.0020(7) 0.0059(7)
N1 0.0385(9) 0.0214(7) 0.0286(8) 0.0016(6) 0.0007(6) -0.0038(6)
N5 0.0380(8) 0.0218(7) 0.0275(8) -0.0018(6) -0.0026(7) -0.0002(6)
N6 0.0328(9) 0.0228(8) 0.0431(10) -0.0089(7) -0.0023(8) -0.0018(7)
N2 0.0415(10) 0.0281(8) 0.0240(8) 0.0007(6) 0.0010(7) 0.0004(7)
N3 0.0404(9) 0.0206(7) 0.0239(7) 0.0011(6) -0.0018(6) -0.0035(6)
N4 0.0403(10) 0.0228(7) 0.0308(9) 0.0067(6) -0.0032(7) -0.0027(7)
C8 0.0182(7) 0.0220(8) 0.0264(9) 0.0005(6) -0.0024(6) -0.0003(6)

loop_
_atom_type_symbol
_atom_type_description
_atom_type_scat_dispersion_real
_atom_type_scat_dispersion_imag
_atom_type_scat_source
C C 0.0181 0.0091 'International Tables Vol C Tables 4.2.6.8 and 6.1.1.4'
H H 0.0000 0.0000 'International Tables Vol C Tables 4.2.6.8 and 6.1.1.4'
N N 0.0311 0.0180 'International Tables Vol C Tables 4.2.6.8 and 6.1.1.4'
O O 0.0492 0.0322 'International Tables Vol C Tables 4.2.6.8 and 6.1.1.4'
S S 0.3331 0.5567 'International Tables Vol C Tables 4.2.6.8 and 6.1.1.4'

loop_
_geom_angle_atom_site_label_1
_geom_angle_atom_site_label_2
_geom_angle_atom_site_label_3
_geom_angle
_geom_angle_site_symmetry_1
_geom_angle_site_symmetry_3
_geom_angle_publ_flag
O3 S1 O2 111.80(9) . . ?
O3 S1 C5 106.66(8) . . ?
O4 S1 O3 114.02(9) . . ?
O4 S1 O2 112.00(9) . . ?
O4 S1 C5 106.46(8) . . ?
O2 S1 C5 105.19(8) . . ?
C4 C3 C1 118.78(14) . 5_666 ?
C2 C3 C4 120.05(15) . . ?
C2 C3 C1 121.17(14) . 5_666 ?
C3 C4 H4 120.4 . . ?
C5 C4 C3 119.29(15) . . ?
C5 C4 H4 120.4 . . ?
C3 C2 C1 120.67(14) . . ?
C3 C2 C7 119.95(15) . . ?
C7 C2 C1 119.38(15) . . ?
C4 C5 S1 120.20(13) . . ?
C4 C5 C6 120.95(15) . . ?
C6 C5 S1 118.77(13) . . ?
O1 C1 C3 120.90(15) . 5_666 ?
O1 C1 C2 120.94(15) . . ?
C2 C1 C3 118.13(14) . 5_666 ?
C2 C7 H7 119.9 . . ?
C6 C7 C2 120.14(16) . . ?
C6 C7 H7 119.9 . . ?
C5 C6 H6 120.2 . . ?
C7 C6 C5 119.59(16) . . ?
C7 C6 H6 120.2 . . ?
N2 N1 H1 121.0 . . ?
C8 N1 H1 121.0 . . ?
C8 N1 N2 117.90(15) . . ?
N6 N5 H5 120.9 . . ?
C8 N5 H5 120.9 . . ?
C8 N5 N6 118.15(16) . . ?
N5 N6 H6A 105.5(18) . . ?
N5 N6 H6B 108.4(16) . . ?
H6A N6 H6B 108(2) . . ?
N1 N2 H2A 109.2(18) . . ?
N1 N2 H2B 102.4(18) . . ?
H2A N2 H2B 107(2) . . ?
N4 N3 H3 121.3 . . ?
C8 N3 H3 121.3 . . ?
C8 N3 N4 117.31(15) . . ?
N3 N4 H4A 110.5(17) . . ?
N3 N4 H4B 106.4(18) . . ?
H4A N4 H4B 112(3) . . ?
N5 C8 N1 119.95(15) . . ?
N3 C8 N1 120.14(16) . . ?
N3 C8 N5 119.91(16) . . ?

loop_
_geom_bond_atom_site_label_1
_geom_bond_atom_site_label_2
_geom_bond_distance
_geom_bond_site_symmetry_2
_geom_bond_publ_flag
S1 O3 1.4477(14) . ?
S1 O4 1.4469(13) . ?
S1 O2 1.4541(14) . ?
S1 C5 1.7782(16) . ?
O1 C1 1.220(2) . ?
C3 C4 1.400(2) . ?
C3 C2 1.395(2) . ?
C3 C1 1.489(2) 5_666 ?
C4 H4 0.9400 . ?
C4 C5 1.387(2) . ?
C2 C1 1.485(2) . ?
C2 C7 1.395(2) . ?
C5 C6 1.395(2) . ?
C7 H7 0.9400 . ?
C7 C6 1.388(2) . ?
C6 H6 0.9400 . ?
N1 H1 0.8700 . ?
N1 N2 1.409(2) . ?
N1 C8 1.330(2) . ?
N5 H5 0.8700 . ?
N5 N6 1.407(2) . ?
N5 C8 1.327(2) . ?
N6 H6A 0.88(3) . ?
N6 H6B 0.89(3) . ?
N2 H2A 0.94(3) . ?
N2 H2B 0.93(3) . ?
N3 H3 0.8700 . ?
N3 N4 1.412(2) . ?
N3 C8 1.325(2) . ?
N4 H4A 0.85(3) . ?
N4 H4B 0.87(3) . ?

loop_
_geom_hbond_atom_site_label_D
_geom_hbond_atom_site_label_H
_geom_hbond_atom_site_label_A
_geom_hbond_distance_DH
_geom_hbond_distance_HA
_geom_hbond_distance_DA
_geom_hbond_angle_DHA
_geom_hbond_site_symmetry_A
_geom_hbond_publ_flag
N1 H1 O3 0.87 2.40 3.070(2) 133.6 8_765 yes
N5 H5 O1 0.87 2.18 2.908(2) 141.3 2_665 yes
N3 H3 O2 0.87 2.09 2.857(2) 147.1 . yes
N4 H4A O2 0.85(3) 2.33(3) 3.142(2) 160(2) 6_557 yes
N2 H2A O1 0.94(3) 2.27(3) 3.183(2) 165(3) 5_766 yes
N4 H4B O3 0.87(3) 2.31(3) 3.063(2) 145(2) 6_657 yes
N6 H6A O2 0.88(3) 2.38(3) 3.054(2) 133(2) 3_756 yes
N6 H6B O3 0.89(3) 2.20(3) 3.075(2) 167(2) 3_656 yes
N2 H2B O4 0.93(3) 2.19(3) 3.051(2) 153(2) 8_765 yes

loop_
_geom_torsion_atom_site_label_1
_geom_torsion_atom_site_label_2
_geom_torsion_atom_site_label_3
_geom_torsion_atom_site_label_4
_geom_torsion
_geom_torsion_site_symmetry_1
_geom_torsion_site_symmetry_2
_geom_torsion_site_symmetry_3
_geom_torsion_site_symmetry_4
_geom_torsion_publ_flag
S1 C5 C6 C7 -177.03(13) . . . . ?
O3 S1 C5 C4 15.98(16) . . . . ?
O3 S1 C5 C6 -167.22(14) . . . . ?
O4 S1 C5 C4 138.08(14) . . . . ?
O4 S1 C5 C6 -45.11(16) . . . . ?
O2 S1 C5 C4 -102.90(15) . . . . ?
O2 S1 C5 C6 73.90(15) . . . . ?
C3 C4 C5 S1 175.36(12) . . . . ?
C3 C4 C5 C6 -1.4(2) . . . . ?
C3 C2 C1 O1 -175.93(16) . . . . ?
C3 C2 C1 C3 2.1(2) . . . 5_666 ?
C3 C2 C7 C6 -0.6(3) . . . . ?
C4 C3 C2 C1 178.51(14) . . . . ?
C4 C3 C2 C7 -1.0(2) . . . . ?
C4 C5 C6 C7 -0.2(3) . . . . ?
C2 C3 C4 C5 2.0(2) . . . . ?
C2 C7 C6 C5 1.3(3) . . . . ?
C1 C3 C4 C5 -177.34(14) 5_666 . . . ?
C1 C3 C2 C1 -2.2(3) 5_666 . . . ?
C1 C3 C2 C7 178.31(15) 5_666 . . . ?
C1 C2 C7 C6 179.85(15) . . . . ?
C7 C2 C1 O1 3.6(2) . . . . ?
C7 C2 C1 C3 -178.37(15) . . . 5_666 ?
N6 N5 C8 N1 8.8(3) . . . . ?
N6 N5 C8 N3 -171.62(17) . . . . ?
N2 N1 C8 N5 179.11(17) . . . . ?
N2 N1 C8 N3 -0.4(3) . . . . ?
N4 N3 C8 N1 177.12(17) . . . . ?
N4 N3 C8 N5 -2.4(3) . . . . ?
